data_2013688
loop_
_publ_author_name
'Han Shen'
'Ian M. Steele'
'Richard F. Jordan'

_publ_section_title
;Tetra-\m-chloro-1:2\k^4^<i>Cl</i>;1:3\k^4^<i>Cl</i>-bis(4,4'-dimethyl-2,2'-bipyridine)-2\k^2^<i>N</i>,3\k^2^<i>N</i>-lithium(I)dipalladium(II)
 tetrakis(pentafluorophenyl)borate dichloromethane 1.196-solvate
;
_journal_issue 10
_journal_name_full 'Acta Crystallographica Section C'
_journal_page_first m405
_journal_page_last m406
_journal_paper_doi 10.1107/S0108270103018365
_journal_volume 59
_journal_year 2003
_chemical_formula_iupac '[Li Pd2 Cl4 (C12 H12 N2)2] (C24 F20 B), 1.196C D2 Cl2'
_chemical_formula_moiety 'C24 H24 Cl4 Li N4 Pd2 1+, C24 F20 B 1-, 1.196C D2 Cl2'
_chemical_formula_sum 'C49.196 H24 B Cl6.392 D2.392 F20 Li N4 Pd2'
_chemical_formula_weight 1513.055
_space_group_IT_number 13
_symmetry_cell_setting monoclinic
_symmetry_space_group_name_Hall '-P 2yc'
_symmetry_space_group_name_H-M 'P 1 2/c 1'
_atom_sites_solution_hydrogens geom
_atom_sites_solution_primary direct
_atom_sites_solution_secondary difmap
_cell_angle_alpha 90.00
_cell_angle_beta 98.621(5)
_cell_angle_gamma 90.00
_cell_formula_units_Z 4
_cell_length_a 22.361(6)
_cell_length_b 7.939(2)
_cell_length_c 31.754(9)
_cell_measurement_reflns_used 27015
_cell_measurement_temperature 100(2)
_cell_measurement_theta_max 25.04
_cell_measurement_theta_min 1.70
_cell_volume 5573(3)
_computing_cell_refinement 'SAINT-Plus (Bruker,1999)'
_computing_data_collection 'SMART (Bruker,2001)'
_computing_data_reduction SAINT-Plus
_computing_molecular_graphics 'SHELXTL (Bruker,1998)'
_computing_publication_material SHELXTL
_computing_structure_refinement 'SHELXL97 (Sheldrick, 1997)'
_computing_structure_solution 'SHELXS97 (Sheldrick, 1990)'
_diffrn_ambient_temperature 100(2)
_diffrn_measured_fraction_theta_full 0.993
_diffrn_measured_fraction_theta_max 0.993
_diffrn_measurement_device_type 'Bruker SMART CCD'
_diffrn_measurement_method '\w scan'
_diffrn_radiation_monochromator graphite
_diffrn_radiation_source 'fine-focus sealed tube'
_diffrn_radiation_type MoK\a
_diffrn_radiation_wavelength 0.71073
_diffrn_reflns_av_R_equivalents 0.0480
_diffrn_reflns_av_sigmaI/netI 0.0491
_diffrn_reflns_limit_h_max 26
_diffrn_reflns_limit_h_min -19
_diffrn_reflns_limit_k_max 9
_diffrn_reflns_limit_k_min -9
_diffrn_reflns_limit_l_max 36
_diffrn_reflns_limit_l_min -37
_diffrn_reflns_number 27015
_diffrn_reflns_theta_full 25.04
_diffrn_reflns_theta_max 25.04
_diffrn_reflns_theta_min 1.70
_diffrn_standards_decay_% 0
_diffrn_standards_interval_count 0
_diffrn_standards_interval_time 0
_diffrn_standards_number ' '
_exptl_absorpt_coefficient_mu 1.064
_exptl_absorpt_correction_T_max 0.9010
_exptl_absorpt_correction_T_min 0.6755
_exptl_absorpt_correction_type multi-scan
_exptl_absorpt_process_details '(SADABS; Bruker, 1998)'
_exptl_crystal_colour 'pale yellow'
_exptl_crystal_density_diffrn 1.806
_exptl_crystal_density_method none
_exptl_crystal_description plate
_exptl_crystal_F_000 2952.528
_exptl_crystal_size_max 0.40
_exptl_crystal_size_mid 0.16
_exptl_crystal_size_min 0.10
_refine_diff_density_max 1.822
_refine_diff_density_min -1.377
_refine_ls_extinction_coef 0
_refine_ls_extinction_expression Fc^*^=kFc[1+0.001xFc^2^\l^3^/sin(2\q)]^-1/4^
_refine_ls_extinction_method SHELXL97
_refine_ls_goodness_of_fit_ref 1.246
_refine_ls_hydrogen_treatment mixed
_refine_ls_matrix_type full
_refine_ls_number_parameters 782
_refine_ls_number_reflns 9813
_refine_ls_number_restraints 0
_refine_ls_restrained_S_all 1.246
_refine_ls_R_factor_all 0.0830
_refine_ls_R_factor_gt 0.0764
_refine_ls_shift/su_max 0.005
_refine_ls_shift/su_mean 0.000
_refine_ls_structure_factor_coef Fsqd
_refine_ls_weighting_details 'calc w=1/[\s^2^(Fo^2^)+(0.0574P)^2^+46.4907P] where P=(Fo^2^+2Fc^2^)/3'
_refine_ls_weighting_scheme calc
_refine_ls_wR_factor_gt 0.1783
_refine_ls_wR_factor_ref 0.1817
_reflns_number_gt 8967
_reflns_number_total 9813
_reflns_threshold_expression I>2\s(I)
_cod_data_source_file sq1023.cif
_cod_data_source_block I
_cod_original_sg_symbol_H-M 'P 2/c'
_cod_database_code 2013688
_cod_database_fobs_code 2013688

loop_
_symmetry_equiv_pos_as_xyz
'x, y, z'
'-x, y, -z+1/2'
'-x, -y, -z'
'x, -y, z-1/2'

loop_
_atom_site_label
_atom_site_fract_x
_atom_site_fract_y
_atom_site_fract_z
_atom_site_U_iso_or_equiv
_atom_site_adp_type
_atom_site_calc_flag
_atom_site_refinement_flags
_atom_site_occupancy
_atom_site_disorder_assembly
_atom_site_disorder_group
_atom_site_type_symbol
B1 0.5000 0.470(2) 0.2500 0.021(3) Uani d S 1 . . B
B2 1.0000 0.278(2) 0.7500 0.044(4) Uani d S 1 . . B
C1 0.2575(3) 1.3950(10) 0.3940(3) 0.026(2) Uani d . 1 . . C
H1 0.2309 1.3041 0.3975 0.031 Uiso calc R 1 . . H
C2 0.2341(4) 1.5380(10) 0.3727(3) 0.030(2) Uani d . 1 . . C
H2 0.1923 1.5439 0.3614 0.036 Uiso calc R 1 . . H
C3 0.2716(4) 1.6740(10) 0.3677(3) 0.026(2) Uani d . 1 . . C
C4 0.3325(3) 1.6560(10) 0.3840(2) 0.024(2) Uani d . 1 . . C
H4 0.3600 1.7446 0.3810 0.029 Uiso calc R 1 . . H
C5 0.3535(3) 1.5079(9) 0.4048(2) 0.020(2) Uani d . 1 . . C
C6 0.4181(3) 1.4782(9) 0.4216(3) 0.023(2) Uani d . 1 . . C
C7 0.4639(3) 1.5960(10) 0.4217(2) 0.023(2) Uani d . 1 . . C
H7 0.4545 1.7047 0.4101 0.028 Uiso calc R 1 . . H
C8 0.5227(3) 1.5570(10) 0.4384(3) 0.024(2) Uani d . 1 . . C
C9 0.5340(4) 1.3940(10) 0.4545(3) 0.028(2) Uani d . 1 . . C
H9 0.5741 1.3612 0.4657 0.034 Uiso calc R 1 . . H
C10 0.4872(3) 1.2809(10) 0.4542(3) 0.024(2) Uani d . 1 . . C
H10 0.4957 1.1710 0.4653 0.029 Uiso calc R 1 . . H
C11 0.2463(4) 1.8300(10) 0.3458(3) 0.035(2) Uani d . 1 . . C
H11A 0.2128 1.8001 0.3234 0.053 Uiso calc R 1 . . H
H11B 0.2779 1.8877 0.3330 0.053 Uiso calc R 1 . . H
H11C 0.2314 1.9048 0.3665 0.053 Uiso calc R 1 . . H
C12 0.5722(4) 1.6860(10) 0.4399(3) 0.033(2) Uani d . 1 . . C
H12A 0.5626 1.7643 0.4160 0.049 Uiso calc R 1 . . H
H12B 0.6105 1.6291 0.4378 0.049 Uiso calc R 1 . . H
H12C 0.5757 1.7483 0.4668 0.049 Uiso calc R 1 . . H
C13 0.2162(3) 0.3125(9) 0.6021(3) 0.025(2) Uani d . 1 . . C
C14 0.1857(3) 0.1590(10) 0.6050(3) 0.030(2) Uani d . 1 . . C
H14 0.1742 0.1277 0.6315 0.036 Uiso calc R 1 . . H
C15 0.1722(4) 0.0540(10) 0.5709(3) 0.034(2) Uani d . 1 . . C
C16 0.1879(4) 0.1080(10) 0.5320(3) 0.041(2) Uani d . 1 . . C
H16 0.1785 0.0410 0.5072 0.049 Uiso calc R 1 . . H
C17 0.2175(4) 0.2630(10) 0.5301(3) 0.035(2) Uani d . 1 . . C
H17 0.2283 0.2991 0.5037 0.042 Uiso calc R 1 . . H
C18 0.2816(3) 0.6798(9) 0.6583(2) 0.023(2) Uani d . 1 . . C
H18 0.2999 0.7816 0.6511 0.027 Uiso calc R 1 . . H
C19 0.2763(3) 0.6500(10) 0.7010(3) 0.024(2) Uani d . 1 . . C
H19 0.2912 0.7302 0.7222 0.029 Uiso calc R 1 . . H
C20 0.2490(3) 0.5020(10) 0.7123(3) 0.025(2) Uani d . 1 . . C
C21 0.2275(3) 0.3920(10) 0.6794(3) 0.026(2) Uani d . 1 . . C
H21 0.2076 0.2912 0.6858 0.031 Uiso calc R 1 . . H
C22 0.2343(3) 0.4245(9) 0.6378(3) 0.023(2) Uani d . 1 . . C
C23 0.1399(4) -0.1100(10) 0.5742(3) 0.040(2) Uani d . 1 . . C
H23A 0.1482 -0.1519 0.6035 0.060 Uiso calc R 1 . . H
H23B 0.1542 -0.1929 0.5550 0.060 Uiso calc R 1 . . H
H23C 0.0963 -0.0935 0.5661 0.060 Uiso calc R 1 . . H
C24 0.2450(3) 0.4580(10) 0.7574(3) 0.026(2) Uani d . 1 . . C
H24A 0.2668 0.5425 0.7764 0.039 Uiso calc R 1 . . H
H24B 0.2632 0.3470 0.7640 0.039 Uiso calc R 1 . . H
H24C 0.2025 0.4557 0.7616 0.039 Uiso calc R 1 . . H
C25 0.4442(3) 0.6002(9) 0.2323(2) 0.020(2) Uani d . 1 . . C
C26 0.4187(3) 0.6282(9) 0.1901(3) 0.022(2) Uani d . 1 . . C
C27 0.3731(3) 0.7428(9) 0.1770(3) 0.024(2) Uani d . 1 . . C
C28 0.3518(3) 0.8419(9) 0.2075(3) 0.024(2) Uani d . 1 . . C
C29 0.3762(3) 0.8242(9) 0.2491(3) 0.026(2) Uani d . 1 . . C
C30 0.4217(3) 0.7067(9) 0.2607(3) 0.022(2) Uani d . 1 . . C
C31 0.4823(3) 0.3390(9) 0.2872(2) 0.020(2) Uani d . 1 . . C
C32 0.4260(3) 0.3129(9) 0.2990(3) 0.022(2) Uani d . 1 . . C
C33 0.4141(3) 0.1967(9) 0.3292(2) 0.022(2) Uani d . 1 . . C
C34 0.4599(4) 0.0979(9) 0.3485(3) 0.026(2) Uani d . 1 . . C
C35 0.5172(4) 0.1150(10) 0.3375(3) 0.024(2) Uani d . 1 . . C
C36 0.5260(3) 0.2316(9) 0.3075(3) 0.021(2) Uani d . 1 . . C
C37 1.0018(4) 0.4080(10) 0.7098(4) 0.044(3) Uani d . 1 . . C
C38 0.9569(4) 0.4390(10) 0.6755(4) 0.049(3) Uani d . 1 . . C
C39 0.9594(4) 0.5570(10) 0.6444(4) 0.054(3) Uani d . 1 . . C
C40 1.0117(5) 0.6520(10) 0.6463(5) 0.064(4) Uani d . 1 . . C
C41 1.0582(4) 0.6310(10) 0.6784(4) 0.056(3) Uani d . 1 . . C
C42 1.0520(4) 0.5120(10) 0.7095(4) 0.051(3) Uani d . 1 . . C
C43 0.9417(3) 0.1460(10) 0.7428(3) 0.034(2) Uani d . 1 . . C
C44 0.8992(3) 0.1170(10) 0.7694(3) 0.034(2) Uani d . 1 . . C
C45 0.8517(4) 0.0070(10) 0.7603(4) 0.042(3) Uani d . 1 . . C
C46 0.8446(4) -0.0870(10) 0.7235(4) 0.041(3) Uani d . 1 . . C
C47 0.8867(4) -0.0680(10) 0.6962(3) 0.038(2) Uani d . 1 . . C
C48 0.9338(4) 0.0430(10) 0.7060(3) 0.036(2) Uani d . 1 . . C
C49 0.0250(10) 0.379(6) 0.5524(9) 0.16(2) Uani d P 0.559(8) . . C
H49A 0.0142 0.2948 0.5295 0.187 Uiso calc PR 0.559(8) . . D
H49B -0.0109 0.4524 0.5526 0.187 Uiso calc PR 0.559(8) . . D
C50 0.9090(10) 0.023(3) 0.5747(6) 0.080(7) Uani d P 0.637(7) . . C
H50A 0.8806 -0.0660 0.5801 0.097 Uiso calc PR 0.637(7) . . H
H50B 0.9376 0.0425 0.6015 0.097 Uiso calc PR 0.637(7) . . H
Cl1 0.26644(8) 1.0402(2) 0.44567(6) 0.0262(4) Uani d . 1 . . Cl
Cl2 0.40746(8) 0.9547(2) 0.47591(6) 0.0255(4) Uani d . 1 . . Cl
Cl3 0.28580(10) 0.5817(3) 0.49552(7) 0.0345(5) Uani d . 1 . . Cl
Cl4 0.31960(9) 0.8464(2) 0.57232(7) 0.0300(4) Uani d . 1 . . Cl
Cl5 0.0392(2) 0.2660(7) 0.6040(2) 0.062(2) Uani d P 0.559(8) . . Cl
Cl6 0.0763(3) 0.4875(7) 0.5408(2) 0.078(2) Uani d P 0.559(8) . . Cl
Cl7 0.8694(2) 0.2104(5) 0.5599(2) 0.055(2) Uani d P 0.637(7) . . Cl
Cl8 0.9509(2) -0.0433(8) 0.5340(2) 0.074(2) Uani d P 0.637(7) . . Cl
F1 0.4373(2) 0.5397(5) 0.15770(10) 0.0260(10) Uani d . 1 . . F
F2 0.3497(2) 0.7603(6) 0.1360(2) 0.0290(10) Uani d . 1 . . F
F3 0.3075(2) 0.9537(6) 0.1954(2) 0.0330(10) Uani d . 1 . . F
F4 0.3544(2) 0.9180(6) 0.2788(2) 0.0320(10) Uani d . 1 . . F
F5 0.4432(2) 0.6960(5) 0.30300(10) 0.0270(10) Uani d . 1 . . F
F6 0.3768(2) 0.4015(5) 0.28040(10) 0.0250(10) Uani d . 1 . . F
F7 0.3575(2) 0.1791(6) 0.3380(2) 0.0300(10) Uani d . 1 . . F
F8 0.4489(2) -0.0169(6) 0.3778(2) 0.0340(10) Uani d . 1 . . F
F9 0.5623(2) 0.0159(6) 0.3572(2) 0.0330(10) Uani d . 1 . . F
F10 0.5838(2) 0.2397(5) 0.2982(2) 0.0250(10) Uani d . 1 . . F
F11 0.9031(2) 0.3541(7) 0.6718(2) 0.051(2) Uani d . 1 . . F
F12 0.9145(2) 0.5759(8) 0.6120(2) 0.062(2) Uani d . 1 . . F
F13 1.0162(3) 0.7672(8) 0.6152(3) 0.076(2) Uani d . 1 . . F
F14 1.1089(2) 0.7219(7) 0.6804(3) 0.068(2) Uani d . 1 . . F
F15 1.0987(2) 0.4992(7) 0.7416(2) 0.054(2) Uani d . 1 . . F
F16 0.9019(2) 0.1996(6) 0.8068(2) 0.049(2) Uani d . 1 . . F
F17 0.8113(2) -0.0129(6) 0.7877(2) 0.052(2) Uani d . 1 . . F
F18 0.7978(2) -0.1917(6) 0.7132(2) 0.050(2) Uani d . 1 . . F
F19 0.8799(2) -0.1555(7) 0.6593(2) 0.0460(10) Uani d . 1 . . F
F20 0.9731(2) 0.0567(7) 0.6780(2) 0.0430(10) Uani d . 1 . . F
Li1 0.3175(7) 0.864(2) 0.4987(5) 0.036(3) Uani d . 1 . . Li
N1 0.3162(3) 1.3790(8) 0.4100(2) 0.0200(10) Uani d . 1 . . N
N2 0.4297(3) 1.3223(8) 0.4386(2) 0.0220(10) Uani d . 1 . . N
N3 0.2308(3) 0.3606(8) 0.5641(2) 0.0270(10) Uani d . 1 . . N
N4 0.2619(3) 0.5701(8) 0.6273(2) 0.0220(10) Uani d . 1 . . N
Pd1 0.35577(2) 1.17940(7) 0.44125(2) 0.0193(2) Uani d . 1 . . Pd
Pd2 0.27325(3) 0.58627(7) 0.56585(2) 0.0220(2) Uani d . 1 . . Pd

loop_
_atom_site_aniso_label
_atom_site_aniso_U_11
_atom_site_aniso_U_22
_atom_site_aniso_U_33
_atom_site_aniso_U_12
_atom_site_aniso_U_13
_atom_site_aniso_U_23
B1 0.013(6) 0.018(6) 0.033(7) 0.000 0.007(5) 0.000
B2 0.016(7) 0.015(7) 0.100(10) 0.000 0.011(7) 0.000
C1 0.020(4) 0.023(4) 0.034(4) 0.000(3) 0.004(3) -0.002(3)
C2 0.020(4) 0.031(5) 0.041(5) 0.004(3) 0.006(4) 0.003(4)
C3 0.028(4) 0.021(4) 0.030(4) 0.006(3) 0.009(3) 0.002(3)
C4 0.025(4) 0.016(4) 0.031(4) 0.003(3) 0.009(3) 0.000(3)
C5 0.018(4) 0.014(4) 0.029(4) 0.000(3) 0.009(3) -0.003(3)
C6 0.021(4) 0.013(4) 0.035(4) 0.000(3) 0.007(3) -0.004(3)
C7 0.026(4) 0.014(4) 0.032(4) 0.001(3) 0.012(3) 0.005(3)
C8 0.022(4) 0.017(4) 0.036(4) -0.001(3) 0.013(3) -0.002(3)
C9 0.019(4) 0.022(4) 0.044(5) 0.000(3) 0.008(3) 0.007(4)
C10 0.019(4) 0.014(4) 0.042(5) 0.005(3) 0.009(3) 0.007(3)
C11 0.034(5) 0.031(5) 0.041(5) 0.005(4) 0.009(4) 0.005(4)
C12 0.029(5) 0.025(4) 0.044(5) -0.006(4) 0.002(4) 0.001(4)
C13 0.019(4) 0.012(4) 0.046(5) -0.005(3) 0.013(3) 0.003(3)
C14 0.019(4) 0.021(4) 0.055(5) -0.003(3) 0.018(4) -0.002(4)
C15 0.027(4) 0.021(4) 0.058(6) -0.009(4) 0.021(4) -0.004(4)
C16 0.042(5) 0.023(5) 0.063(6) -0.011(4) 0.030(5) -0.015(4)
C17 0.033(5) 0.026(5) 0.049(5) -0.011(4) 0.017(4) -0.003(4)
C18 0.023(4) 0.012(4) 0.034(4) -0.002(3) 0.006(3) 0.004(3)
C19 0.015(4) 0.019(4) 0.039(5) 0.002(3) 0.009(3) -0.002(3)
C20 0.018(4) 0.020(4) 0.040(5) 0.007(3) 0.012(3) -0.002(3)
C21 0.017(4) 0.017(4) 0.046(5) 0.002(3) 0.014(3) 0.001(4)
C22 0.019(4) 0.013(4) 0.040(5) 0.002(3) 0.013(3) 0.007(3)
C23 0.033(5) 0.033(5) 0.058(6) -0.010(4) 0.021(4) -0.008(4)
C24 0.019(4) 0.018(4) 0.041(5) 0.001(3) 0.006(3) 0.002(3)
C25 0.019(4) 0.007(3) 0.036(4) -0.003(3) 0.012(3) 0.002(3)
C26 0.019(4) 0.012(4) 0.037(4) -0.002(3) 0.007(3) -0.002(3)
C27 0.017(4) 0.011(4) 0.043(5) -0.003(3) 0.007(3) 0.006(3)
C28 0.014(4) 0.010(4) 0.049(5) -0.001(3) 0.010(3) 0.002(3)
C29 0.020(4) 0.013(4) 0.048(5) -0.004(3) 0.018(4) -0.003(3)
C30 0.017(4) 0.012(4) 0.039(5) -0.008(3) 0.006(3) -0.003(3)
C31 0.019(4) 0.008(3) 0.036(4) -0.002(3) 0.009(3) -0.004(3)
C32 0.018(4) 0.011(4) 0.038(4) -0.001(3) 0.006(3) -0.005(3)
C33 0.018(4) 0.017(4) 0.034(4) -0.002(3) 0.012(3) -0.003(3)
C34 0.038(5) 0.011(4) 0.034(4) -0.005(3) 0.016(4) -0.002(3)
C35 0.026(4) 0.016(4) 0.031(4) 0.004(3) 0.005(3) -0.002(3)
C36 0.015(4) 0.014(4) 0.037(4) 0.000(3) 0.009(3) -0.009(3)
C37 0.015(4) 0.015(4) 0.103(8) 0.005(3) 0.013(5) 0.007(5)
C38 0.013(4) 0.026(5) 0.110(9) 0.004(4) 0.014(5) 0.020(5)
C39 0.023(5) 0.033(6) 0.107(9) 0.006(4) 0.009(5) 0.024(6)
C40 0.034(6) 0.028(5) 0.140(10) 0.004(4) 0.031(7) 0.033(6)
C41 0.022(5) 0.019(5) 0.130(10) -0.005(4) 0.023(6) 0.012(6)
C42 0.013(4) 0.023(5) 0.120(10) 0.005(4) 0.009(5) 0.011(5)
C43 0.014(4) 0.013(4) 0.073(6) 0.004(3) 0.006(4) -0.002(4)
C44 0.013(4) 0.015(4) 0.077(7) 0.003(3) 0.012(4) -0.002(4)
C45 0.014(4) 0.018(4) 0.096(8) 0.002(3) 0.016(5) 0.010(5)
C46 0.014(4) 0.011(4) 0.100(8) -0.006(3) 0.013(5) -0.001(5)
C47 0.021(4) 0.019(4) 0.072(7) 0.003(3) -0.001(4) 0.004(4)
C48 0.015(4) 0.024(5) 0.068(6) 0.005(3) 0.005(4) 0.018(4)
C49 0.08(2) 0.30(6) 0.08(2) 0.03(3) -0.02(2) -0.11(3)
C50 0.080(10) 0.12(2) 0.050(10) 0.020(10) 0.020(10) 0.000(10)
Cl1 0.0210(9) 0.0207(9) 0.0380(10) -0.0050(7) 0.0087(8) 0.0021(8)
Cl2 0.0226(9) 0.0136(9) 0.0420(10) 0.0011(7) 0.0103(8) 0.0071(8)
Cl3 0.0460(10) 0.0220(10) 0.0380(10) -0.0126(9) 0.0170(10) -0.0023(9)
Cl4 0.0360(10) 0.0164(9) 0.0390(10) -0.0091(8) 0.0098(9) 0.0021(8)
Cl5 0.035(3) 0.069(4) 0.081(4) 0.009(2) 0.010(2) -0.014(3)
Cl6 0.047(3) 0.044(3) 0.139(6) -0.006(2) 0.006(3) 0.005(3)
Cl7 0.043(2) 0.043(2) 0.084(3) -0.019(2) 0.024(2) -0.029(2)
Cl8 0.059(3) 0.093(4) 0.072(3) 0.016(3) 0.015(2) -0.009(3)
F1 0.026(2) 0.020(2) 0.032(2) 0.009(2) 0.009(2) 0.000(2)
F2 0.022(2) 0.017(2) 0.047(3) 0.004(2) 0.008(2) 0.009(2)
F3 0.022(2) 0.016(2) 0.063(3) 0.010(2) 0.013(2) 0.006(2)
F4 0.026(2) 0.017(2) 0.055(3) 0.003(2) 0.017(2) -0.011(2)
F5 0.026(2) 0.021(2) 0.036(3) -0.002(2) 0.010(2) -0.007(2)
F6 0.012(2) 0.022(2) 0.043(3) 0.000(2) 0.010(2) 0.003(2)
F7 0.025(2) 0.022(2) 0.048(3) -0.007(2) 0.020(2) 0.000(2)
F8 0.048(3) 0.014(2) 0.046(3) 0.002(2) 0.024(2) 0.008(2)
F9 0.033(3) 0.018(2) 0.049(3) 0.009(2) 0.009(2) 0.008(2)
F10 0.014(2) 0.019(2) 0.045(3) 0.006(2) 0.010(2) 0.003(2)
F11 0.013(2) 0.032(3) 0.106(5) -0.001(2) 0.004(3) 0.026(3)
F12 0.027(3) 0.050(4) 0.108(5) 0.004(3) 0.010(3) 0.040(4)
F13 0.041(3) 0.042(4) 0.148(7) 0.000(3) 0.028(4) 0.044(4)
F14 0.029(3) 0.025(3) 0.155(7) -0.009(2) 0.027(4) 0.013(4)
F15 0.017(3) 0.025(3) 0.121(5) -0.004(2) 0.007(3) 0.001(3)
F16 0.024(3) 0.026(3) 0.102(5) -0.007(2) 0.024(3) -0.022(3)
F17 0.027(3) 0.024(3) 0.111(5) -0.005(2) 0.034(3) -0.015(3)
F18 0.026(3) 0.023(3) 0.101(5) -0.014(2) 0.013(3) -0.005(3)
F19 0.028(3) 0.035(3) 0.071(4) -0.008(2) -0.002(3) 0.006(3)
F20 0.022(3) 0.033(3) 0.072(4) -0.007(2) 0.007(2) 0.008(3)
Li1 0.035(8) 0.038(9) 0.037(8) 0.003(7) 0.013(6) 0.000(7)
N1 0.016(3) 0.013(3) 0.031(3) 0.000(2) 0.006(3) -0.004(3)
N2 0.020(3) 0.012(3) 0.035(4) -0.001(3) 0.007(3) 0.005(3)
N3 0.026(4) 0.016(3) 0.041(4) -0.006(3) 0.014(3) -0.004(3)
N4 0.020(3) 0.017(3) 0.032(4) 0.001(3) 0.013(3) 0.003(3)
Pd1 0.0163(3) 0.0106(3) 0.0326(3) 0.0000(2) 0.0087(2) 0.0015(2)
Pd2 0.0220(3) 0.0119(3) 0.0343(3) -0.0041(2) 0.0108(2) -0.0003(2)

loop_
_atom_type_symbol
_atom_type_description
_atom_type_scat_dispersion_real
_atom_type_scat_dispersion_imag
_atom_type_scat_source
C C 0.0033 0.0016 'International Tables Vol C Tables 4.2.6.8 and 6.1.1.4'
H H 0.0000 0.0000 'International Tables Vol C Tables 4.2.6.8 and 6.1.1.4'
Cl Cl 0.1484 0.1585 'International Tables Vol C Tables 4.2.6.8 and 6.1.1.4'
Pd Pd -0.9988 1.0072 'International Tables Vol C Tables 4.2.6.8 and 6.1.1.4'
N N 0.0061 0.0033 'International Tables Vol C Tables 4.2.6.8 and 6.1.1.4'
B B 0.0013 0.0007 'International Tables Vol C Tables 4.2.6.8 and 6.1.1.4'
F F 0.0171 0.0103 'International Tables Vol C Tables 4.2.6.8 and 6.1.1.4'
Li Li -0.0003 0.0001 'International Tables Vol C Tables 4.2.6.8 and 6.1.1.4'

loop_
_geom_angle_atom_site_label_1
_geom_angle_atom_site_label_2
_geom_angle_atom_site_label_3
_geom_angle_site_symmetry_1
_geom_angle_site_symmetry_3
_geom_angle
_geom_angle_publ_flag
C25 B1 C25 2_655 . 102.3(8) no
C25 B1 C31 2_655 2_655 112.6(3) no
C25 B1 C31 . 2_655 113.3(4) no
C25 B1 C31 2_655 . 113.3(4) no
C25 B1 C31 . . 112.6(3) no
C31 B1 C31 2_655 . 103.0(8) no
C37 B2 C37 . 2_756 103.0(10) no
C37 B2 C43 . . 113.5(5) no
C37 B2 C43 2_756 . 113.1(4) no
C37 B2 C43 . 2_756 113.1(4) no
C37 B2 C43 2_756 2_756 113.5(5) no
C43 B2 C43 . 2_756 101.5(9) no
N1 C1 C2 . . 122.4(7) no
C1 C2 C3 . . 120.2(8) no
C2 C3 C4 . . 116.8(7) no
C2 C3 C11 . . 120.2(7) no
C4 C3 C11 . . 123.0(8) no
C3 C4 C5 . . 120.5(7) no
N1 C5 C4 . . 121.8(7) no
N1 C5 C6 . . 115.1(6) no
C4 C5 C6 . . 123.1(7) no
N2 C6 C7 . . 121.0(7) no
N2 C6 C5 . . 113.9(6) no
C7 C6 C5 . . 125.0(7) no
C8 C7 C6 . . 121.0(7) no
C7 C8 C9 . . 117.0(7) no
C7 C8 C12 . . 121.2(7) no
C9 C8 C12 . . 121.8(7) no
C10 C9 C8 . . 120.3(7) no
N2 C10 C9 . . 121.7(7) no
N3 C13 C14 . . 119.1(8) no
N3 C13 C22 . . 116.7(6) no
C14 C13 C22 . . 124.2(7) no
C15 C14 C13 . . 122.1(8) no
C14 C15 C16 . . 117.0(8) no
C14 C15 C23 . . 122.0(8) no
C16 C15 C23 . . 121.0(8) no
C17 C16 C15 . . 119.4(9) no
N3 C17 C16 . . 121.8(8) no
N4 C18 C19 . . 122.4(7) no
C20 C19 C18 . . 119.7(8) no
C19 C20 C21 . . 116.9(7) no
C19 C20 C24 . . 122.5(8) no
C21 C20 C24 . . 120.5(7) no
C22 C21 C20 . . 121.6(7) no
N4 C22 C21 . . 120.7(7) no
N4 C22 C13 . . 114.1(7) no
C21 C22 C13 . . 125.1(7) no
C30 C25 C26 . . 113.1(7) no
C30 C25 B1 . . 119.4(6) no
C26 C25 B1 . . 127.4(6) no
F1 C26 C27 . . 114.1(7) no
F1 C26 C25 . . 121.0(6) no
C27 C26 C25 . . 124.9(7) no
F2 C27 C26 . . 121.7(7) no
F2 C27 C28 . . 119.8(7) no
C26 C27 C28 . . 118.5(7) no
F3 C28 C29 . . 121.4(7) no
F3 C28 C27 . . 119.3(7) no
C29 C28 C27 . . 119.3(7) no
F4 C29 C28 . . 119.1(7) no
F4 C29 C30 . . 120.8(8) no
C28 C29 C30 . . 120.0(7) no
F5 C30 C25 . . 119.7(7) no
F5 C30 C29 . . 116.2(7) no
C25 C30 C29 . . 124.1(8) no
C36 C31 C32 . . 112.9(7) no
C36 C31 B1 . . 119.3(6) no
C32 C31 B1 . . 127.6(6) no
F6 C32 C31 . . 120.9(7) no
F6 C32 C33 . . 114.7(6) no
C31 C32 C33 . . 124.4(7) no
F7 C33 C34 . . 121.0(7) no
F7 C33 C32 . . 119.9(7) no
C34 C33 C32 . . 119.1(7) no
F8 C34 C33 . . 119.8(7) no
F8 C34 C35 . . 120.6(7) no
C33 C34 C35 . . 119.6(7) no
F9 C35 C36 . . 122.7(7) no
F9 C35 C34 . . 118.8(7) no
C36 C35 C34 . . 118.5(7) no
C35 C36 F10 . . 115.0(6) no
C35 C36 C31 . . 125.4(7) no
F10 C36 C31 . . 119.6(7) no
C38 C37 C42 . . 112.3(9) no
C38 C37 B2 . . 128.4(7) no
C42 C37 B2 . . 119.1(9) no
F11 C38 C39 . . 114.0(9) no
F11 C38 C37 . . 120.1(9) no
C39 C38 C37 . . 125.7(9) no
F12 C39 C38 . . 121.6(9) no
F12 C39 C40 . . 120.0(10) no
C38 C39 C40 . . 118.0(10) no
C41 C40 F13 . . 120.0(9) no
C41 C40 C39 . . 121.0(10) no
F13 C40 C39 . . 119.0(10) no
F14 C41 C40 . . 121.0(10) no
F14 C41 C42 . . 120.0(10) no
C40 C41 C42 . . 118.4(9) no
F15 C42 C41 . . 116.1(8) no
F15 C42 C37 . . 119.1(9) no
C41 C42 C37 . . 125.0(10) no
C44 C43 C48 . . 113.3(8) no
C44 C43 B2 . . 128.1(8) no
C48 C43 B2 . . 118.5(7) no
F16 C44 C45 . . 115.2(8) no
F16 C44 C43 . . 120.9(7) no
C45 C44 C43 . . 123.9(9) no
F17 C45 C46 . . 118.8(8) no
F17 C45 C44 . . 120.0(10) no
C46 C45 C44 . . 120.8(9) no
F18 C46 C45 . . 122.0(8) no
F18 C46 C47 . . 119.7(9) no
C45 C46 C47 . . 118.3(8) no
F19 C47 C48 . . 120.5(9) no
F19 C47 C46 . . 119.5(8) no
C48 C47 C46 . . 120.0(10) no
F20 C48 C47 . . 117.2(9) no
F20 C48 C43 . . 119.0(7) no
C47 C48 C43 . . 123.7(9) no
Cl6 C49 Cl5 . . 117(2) no
Cl7 C50 Cl8 . . 111.0(10) no
Pd1 Cl1 Li1 . . 89.8(4) no
Pd1 Cl2 Li1 . . 89.6(4) no
Pd2 Cl3 Li1 . . 91.3(4) no
Pd2 Cl4 Li1 . . 91.3(4) no
Cl4 Li1 Cl3 . . 87.0(5) yes
Cl4 Li1 Cl2 . . 115.9(6) no
Cl3 Li1 Cl2 . . 123.1(6) no
Cl4 Li1 Cl1 . . 133.4(7) no
Cl3 Li1 Cl1 . . 115.2(6) no
Cl2 Li1 Cl1 . . 86.8(5) yes
C1 N1 C5 . . 118.3(7) no
C1 N1 Pd1 . . 126.5(5) no
C5 N1 Pd1 . . 115.2(5) no
C10 N2 C6 . . 118.9(6) no
C10 N2 Pd1 . . 126.2(5) no
C6 N2 Pd1 . . 114.8(5) no
C17 N3 C13 . . 120.5(7) no
C17 N3 Pd2 . . 125.9(6) no
C13 N3 Pd2 . . 113.6(5) no
C18 N4 C22 . . 118.6(6) no
C18 N4 Pd2 . . 126.7(5) no
C22 N4 Pd2 . . 114.6(5) no
N1 Pd1 N2 . . 80.7(2) yes
N3 Pd2 N4 . . 81.0(3) yes
N1 Pd1 Cl1 . . 95.0(2) yes
N2 Pd1 Cl1 . . 174.4(2) yes
N1 Pd1 Cl2 . . 176.1(2) yes
N2 Pd1 Cl2 . . 95.7(2) yes
N3 Pd2 Cl3 . . 94.8(2) yes
N4 Pd2 Cl3 . . 175.4(2) yes
N4 Pd2 Cl4 . . 95.2(2) yes
Cl1 Pd1 Cl2 . . 88.69(7) yes
Cl3 Pd2 Cl4 . . 88.97(7) yes
N1 C1 H1 . . 118.8 no
C2 C1 H1 . . 118.8 no
C1 C2 H2 . . 119.9 no
C3 C2 H2 . . 119.9 no
C3 C4 H4 . . 119.8 no
C5 C4 H4 . . 119.8 no
C8 C7 H7 . . 119.5 no
C6 C7 H7 . . 119.5 no
C10 C9 H9 . . 119.8 no
C8 C9 H9 . . 119.8 no
N2 C10 H10 . . 119.1 no
C9 C10 H10 . . 119.1 no
C3 C11 H11A . . 109.5 no
C3 C11 H11B . . 109.5 no
H11A C11 H11B . . 109.5 no
C3 C11 H11C . . 109.5 no
H11A C11 H11C . . 109.5 no
H11B C11 H11C . . 109.5 no
C8 C12 H12A . . 109.5 no
C8 C12 H12B . . 109.5 no
H12A C12 H12B . . 109.5 no
C8 C12 H12C . . 109.5 no
H12A C12 H12C . . 109.5 no
H12B C12 H12C . . 109.5 no
C15 C14 H14 . . 118.9 no
C13 C14 H14 . . 118.9 no
C17 C16 H16 . . 120.3 no
C15 C16 H16 . . 120.3 no
N3 C17 H17 . . 119.1 no
C16 C17 H17 . . 119.1 no
N4 C18 H18 . . 118.8 no
C19 C18 H18 . . 118.8 no
C20 C19 H19 . . 120.2 no
C18 C19 H19 . . 120.2 no
C22 C21 H21 . . 119.2 no
C20 C21 H21 . . 119.2 no
C15 C23 H23A . . 109.5 no
C15 C23 H23B . . 109.5 no
H23A C23 H23B . . 109.5 no
C15 C23 H23C . . 109.5 no
H23A C23 H23C . . 109.5 no
H23B C23 H23C . . 109.5 no
C20 C24 H24A . . 109.5 no
C20 C24 H24B . . 109.5 no
H24A C24 H24B . . 109.5 no
C20 C24 H24C . . 109.5 no
H24A C24 H24C . . 109.5 no
H24B C24 H24C . . 109.5 no
Cl6 C49 H49A . . 108.1 no
Cl5 C49 H49A . . 108.1 no
Cl6 C49 H49B . . 108.1 no
Cl5 C49 H49B . . 108.1 no
H49A C49 H49B . . 107.3 no
Cl7 C50 H50A . . 109.5 no
Cl8 C50 H50A . . 109.5 no
Cl7 C50 H50B . . 109.5 no
Cl8 C50 H50B . . 109.5 no
H50A C50 H50B . . 108.1 no

loop_
_geom_bond_atom_site_label_1
_geom_bond_atom_site_label_2
_geom_bond_site_symmetry_2
_geom_bond_distance
_geom_bond_publ_flag
B1 C25 2_655 1.660(10) no
B1 C25 . 1.660(10) no
B1 C31 2_655 1.660(10) no
B1 C31 . 1.660(10) no
B2 C37 . 1.640(10) no
B2 C37 2_756 1.640(10) no
B2 C43 . 1.660(10) no
B2 C43 2_756 1.660(10) no
C1 N1 . 1.340(10) no
C1 C2 . 1.390(10) no
C1 H1 . 0.9500 no
C2 C3 . 1.390(10) no
C2 H2 . 0.9500 no
C3 C4 . 1.390(10) no
C3 C11 . 1.490(10) no
C4 C5 . 1.390(10) no
C5 N1 . 1.345(9) no
C5 C6 . 1.480(10) no
C6 N2 . 1.360(10) no
C6 C7 . 1.380(10) no
C7 C8 . 1.380(10) no
C8 C9 . 1.400(10) no
C8 C12 . 1.500(10) no
C9 C10 . 1.380(10) no
C10 N2 . 1.350(10) no
C13 N3 . 1.350(10) no
C13 C14 . 1.400(10) no
C13 C22 . 1.450(10) no
C14 C15 . 1.360(10) no
C15 C16 . 1.400(10) no
C15 C23 . 1.500(10) no
C16 C17 . 1.400(10) no
C17 N3 . 1.330(10) no
C18 N4 . 1.340(10) no
C18 C19 . 1.400(10) no
C19 C20 . 1.390(10) no
C20 C21 . 1.400(10) no
C20 C24 . 1.490(10) no
C21 C22 . 1.380(10) no
C22 N4 . 1.374(9) no
C25 C30 . 1.390(10) no
C25 C26 . 1.390(10) no
C26 F1 . 1.361(9) no
C26 C27 . 1.380(10) no
C27 F2 . 1.334(9) no
C27 C28 . 1.390(10) no
C28 F3 . 1.342(8) no
C28 C29 . 1.360(10) no
C29 F4 . 1.351(9) no
C29 C30 . 1.390(10) no
C30 F5 . 1.361(9) no
C31 C36 . 1.380(10) no
C31 C32 . 1.380(10) no
C32 F6 . 1.363(9) no
C32 C33 . 1.380(10) no
C33 F7 . 1.343(8) no
C33 C34 . 1.360(10) no
C34 F8 . 1.352(9) no
C34 C35 . 1.380(10) no
C35 F9 . 1.354(9) no
C35 C36 . 1.360(10) no
C36 F10 . 1.371(8) no
C37 C38 . 1.39(2) no
C37 C42 . 1.390(10) no
C38 F11 . 1.370(10) no
C38 C39 . 1.370(10) no
C39 F12 . 1.330(10) no
C39 C40 . 1.380(10) no
C40 C41 . 1.35(2) no
C40 F13 . 1.360(10) no
C41 F14 . 1.340(10) no
C41 C42 . 1.39(2) no
C42 F15 . 1.350(10) no
C43 C44 . 1.380(10) no
C43 C48 . 1.420(10) no
C44 F16 . 1.350(10) no
C44 C45 . 1.370(10) no
C45 F17 . 1.360(10) no
C45 C46 . 1.37(2) no
C46 F18 . 1.340(9) no
C46 C47 . 1.380(10) no
C47 F19 . 1.350(10) no
C47 C48 . 1.370(10) no
C48 F20 . 1.350(10) no
C49 Cl6 . 1.53(4) no
C49 Cl5 . 1.85(4) no
C50 Cl7 . 1.76(2) no
C50 Cl8 . 1.78(2) no
Cl1 Pd1 . 2.306(2) yes
Cl2 Pd1 . 2.313(2) yes
Cl3 Pd2 . 2.292(2) yes
Cl4 Pd2 . 2.306(2) yes
Cl1 Li1 . 2.35(2) yes
Cl2 Li1 . 2.35(2) yes
Cl3 Li1 . 2.35(2) yes
Cl4 Li1 . 2.34(2) yes
N1 Pd1 . 2.004(6) yes
N2 Pd1 . 2.018(6) yes
N3 Pd2 . 2.024(6) yes
N4 Pd2 . 2.010(6) yes
C4 H4 . 0.9500 no
C7 H7 . 0.9500 no
C9 H9 . 0.9500 no
C10 H10 . 0.9500 no
C11 H11A . 0.9800 no
C11 H11B . 0.9800 no
C11 H11C . 0.9800 no
C12 H12A . 0.9800 no
C12 H12B . 0.9800 no
C12 H12C . 0.9800 no
C16 H16 . 0.9500 no
C17 H17 . 0.9500 no
C18 H18 . 0.9500 no
C19 H19 . 0.9500 no
C21 H21 . 0.9500 no
C23 H23A . 0.9800 no
C23 H23B . 0.9800 no
C23 H23C . 0.9800 no
C24 H24A . 0.9800 no
C24 H24B . 0.9800 no
C24 H24C . 0.9800 no
C49 H49A . 0.9900 no
C49 H49B . 0.9900 no
C50 H50A . 0.9900 no
C50 H50B . 0.9900 no

loop_
_geom_torsion_atom_site_label_1
_geom_torsion_atom_site_label_2
_geom_torsion_atom_site_label_3
_geom_torsion_atom_site_label_4
_geom_torsion_site_symmetry_1
_geom_torsion
_geom_torsion_publ_flag
N1 C1 C2 C3 . -1.0(10) no
C1 C2 C3 C4 . 2.0(10) no
C1 C2 C3 C11 . -178.5(8) no
C2 C3 C4 C5 . -1.0(10) no
C11 C3 C4 C5 . 179.0(7) no
C3 C4 C5 N1 . .0(10) no
C3 C4 C5 C6 . 177.8(7) no
N1 C5 C6 N2 . 2.0(10) no
C4 C5 C6 N2 . -176.4(7) no
N1 C5 C6 C7 . -176.6(7) no
C4 C5 C6 C7 . 5.0(10) no
N2 C6 C7 C8 . 1.0(10) no
C5 C6 C7 C8 . 179.3(7) no
C6 C7 C8 C9 . 1.0(10) no
C6 C7 C8 C12 . -178.1(7) no
C7 C8 C9 C10 . -2.0(10) no
C12 C8 C9 C10 . 177.4(8) no
C8 C9 C10 N2 . .0(10) no
N3 C13 C14 C15 . 2.0(10) no
C22 C13 C14 C15 . -176.7(8) no
C13 C14 C15 C16 . -2.0(10) no
C13 C14 C15 C23 . 179.7(8) no
C14 C15 C16 C17 . 2.0(10) no
C23 C15 C16 C17 . 179.4(9) no
C15 C16 C17 N3 . .0(10) no
N4 C18 C19 C20 . -1.0(10) no
C18 C19 C20 C21 . -1.0(10) no
C18 C19 C20 C24 . 176.4(7) no
C19 C20 C21 C22 . 2.0(10) no
C24 C20 C21 C22 . -175.6(7) no
C20 C21 C22 N4 . -1.0(10) no
C20 C21 C22 C13 . 176.6(7) no
N3 C13 C22 N4 . 3.0(10) no
C14 C13 C22 N4 . -178.1(7) no
N3 C13 C22 C21 . -175.0(7) no
C14 C13 C22 C21 . 4.0(10) no
C25 B1 C25 C30 2_655 -63.5(6) no
C31 B1 C25 C30 2_655 174.9(6) no
C31 B1 C25 C30 . 58.5(9) no
C25 B1 C25 C26 2_655 110.9(8) no
C31 B1 C25 C26 2_655 -11.0(10) no
C31 B1 C25 C26 . -127.1(7) no
C30 C25 C26 F1 . 177.3(6) no
B1 C25 C26 F1 . 3.0(10) no
C30 C25 C26 C27 . -3.0(10) no
B1 C25 C26 C27 . -178.1(7) no
F1 C26 C27 F2 . 1.0(10) no
C25 C26 C27 F2 . -178.3(7) no
F1 C26 C27 C28 . -178.7(6) no
C25 C26 C27 C28 . 2.0(10) no
F2 C27 C28 F3 . .0(10) no
C26 C27 C28 F3 . -179.9(6) no
F2 C27 C28 C29 . -179.5(6) no
C26 C27 C28 C29 . .0(10) no
F3 C28 C29 F4 . 2.0(10) no
C27 C28 C29 F4 . -178.4(6) no
F3 C28 C29 C30 . 179.5(6) no
C27 C28 C29 C30 . -1.0(10) no
C26 C25 C30 F5 . -178.8(6) no
B1 C25 C30 F5 . -4.0(10) no
C26 C25 C30 C29 . 3.0(10) no
B1 C25 C30 C29 . 178.1(7) no
F4 C29 C30 F5 . -2.0(10) no
C28 C29 C30 F5 . -179.4(6) no
F4 C29 C30 C25 . 176.7(6) no
C28 C29 C30 C25 . -1.0(10) no
C25 B1 C31 C36 2_655 -59.2(9) no
C25 B1 C31 C36 . -174.8(6) no
C31 B1 C31 C36 2_655 62.7(6) no
C25 B1 C31 C32 2_655 126.3(7) no
C25 B1 C31 C32 . 11.0(10) no
C31 B1 C31 C32 2_655 -111.7(8) no
C36 C31 C32 F6 . -176.4(6) no
B1 C31 C32 F6 . -2.0(10) no
C36 C31 C32 C33 . 2.0(10) no
B1 C31 C32 C33 . 177.2(7) no
F6 C32 C33 F7 . .0(10) no
C31 C32 C33 F7 . -179.0(7) no
F6 C32 C33 C34 . 177.7(7) no
C31 C32 C33 C34 . -1.0(10) no
F7 C33 C34 F8 . -2.0(10) no
C32 C33 C34 F8 . -179.5(7) no
F7 C33 C34 C35 . 177.5(7) no
C32 C33 C34 C35 . .0(10) no
F8 C34 C35 F9 . -1.0(10) no
C33 C34 C35 F9 . 179.6(7) no
F8 C34 C35 C36 . 179.6(7) no
C33 C34 C35 C36 . .0(10) no
F9 C35 C36 F10 . 1.0(10) no
C34 C35 C36 F10 . -179.6(7) no
F9 C35 C36 C31 . -178.1(7) no
C34 C35 C36 C31 . 1.0(10) no
C32 C31 C36 C35 . -2.0(10) no
B1 C31 C36 C35 . -177.7(7) no
C32 C31 C36 F10 . 178.3(6) no
B1 C31 C36 F10 . 3.0(10) no
C37 B2 C37 C38 2_756 -110.0(10) no
C43 B2 C37 C38 . 12.0(10) no
C43 B2 C37 C38 2_756 127.1(9) no
C37 B2 C37 C42 2_756 65.3(8) no
C43 B2 C37 C42 . -172.3(8) no
C43 B2 C37 C42 2_756 -57.0(10) no
C42 C37 C38 F11 . -176.8(9) no
B2 C37 C38 F11 . -1(2) no
C42 C37 C38 C39 . -1(2) no
B2 C37 C38 C39 . 175.0(10) no
F11 C38 C39 F12 . -5(2) no
C37 C38 C39 F12 . 179.0(10) no
F11 C38 C39 C40 . 178.0(10) no
C37 C38 C39 C40 . 2(2) no
F12 C39 C40 C41 . -178.0(10) no
C38 C39 C40 C41 . -1(2) no
F12 C39 C40 F13 . 1(2) no
C38 C39 C40 F13 . 178.0(10) no
F13 C40 C41 F14 . 0(2) no
C39 C40 C41 F14 . 180.0(10) no
F13 C40 C41 C42 . -180.0(10) no
C39 C40 C41 C42 . 0(2) no
F14 C41 C42 F15 . 2(2) no
C40 C41 C42 F15 . -178.0(10) no
F14 C41 C42 C37 . -179.0(10) no
C40 C41 C42 C37 . 2(2) no
C38 C37 C42 F15 . 178.1(9) no
B2 C37 C42 F15 . 2.0(10) no
C38 C37 C42 C41 . -1(2) no
B2 C37 C42 C41 . -177.0(10) no
C37 B2 C43 C44 . -126.6(9) no
C37 B2 C43 C44 2_756 -10.0(10) no
C43 B2 C43 C44 2_756 112.0(10) no
C37 B2 C43 C48 . 56.0(10) no
C37 B2 C43 C48 2_756 172.0(7) no
C43 B2 C43 C48 2_756 -66.1(6) no
C48 C43 C44 F16 . 177.0(7) no
B2 C43 C44 F16 . -1.0(10) no
C48 C43 C44 C45 . -3.0(10) no
B2 C43 C44 C45 . 178.8(8) no
F16 C44 C45 F17 . .0(10) no
C43 C44 C45 F17 . -179.0(8) no
F16 C44 C45 C46 . -179.0(8) no
C43 C44 C45 C46 . 1.0(10) no
F17 C45 C46 F18 . 2.0(10) no
C44 C45 C46 F18 . -178.0(8) no
F17 C45 C46 C47 . -178.8(8) no
C44 C45 C46 C47 . 1.0(10) no
F18 C46 C47 F19 . .0(10) no
C45 C46 C47 F19 . -178.5(8) no
F18 C46 C47 C48 . 178.2(8) no
C45 C46 C47 C48 . -1.0(10) no
F19 C47 C48 F20 . -2.0(10) no
C46 C47 C48 F20 . -179.3(8) no
F19 C47 C48 C43 . 176.1(8) no
C46 C47 C48 C43 . -2.0(10) no
C44 C43 C48 F20 . -178.9(7) no
B2 C43 C48 F20 . -1.0(10) no
C44 C43 C48 C47 . 4.0(10) no
B2 C43 C48 C47 . -178.3(8) no
Pd2 Cl4 Li1 Cl3 . -8.9(4) no
Pd2 Cl4 Li1 Cl2 . -134.6(6) no
Pd2 Cl4 Li1 Cl1 . 113.5(9) no
Pd2 Cl3 Li1 Cl4 . 9.0(4) no
Pd2 Cl3 Li1 Cl2 . 128.2(7) no
Pd2 Cl3 Li1 Cl1 . -128.4(5) no
Pd1 Cl2 Li1 Cl4 . -120.7(6) no
Pd1 Cl2 Li1 Cl3 . 135.1(7) no
Pd1 Cl2 Li1 Cl1 . 16.9(4) no
Pd1 Cl1 Li1 Cl4 . 106.4(9) no
Pd1 Cl1 Li1 Cl3 . -142.3(5) no
Pd1 Cl1 Li1 Cl2 . -16.9(4) no
C2 C1 N1 C5 . .0(10) no
C2 C1 N1 Pd1 . -179.9(6) no
C4 C5 N1 C1 . 1.0(10) no
C6 C5 N1 C1 . -177.4(7) no
C4 C5 N1 Pd1 . -179.5(6) no
C6 C5 N1 Pd1 . 2.4(8) no
C9 C10 N2 C6 . 2.0(10) no
C9 C10 N2 Pd1 . -173.6(6) no
C7 C6 N2 C10 . -3.0(10) no
C5 C6 N2 C10 . 179.0(7) no
C7 C6 N2 Pd1 . 173.4(6) no
C5 C6 N2 Pd1 . -4.9(8) no
C16 C17 N3 C13 . .0(10) no
C16 C17 N3 Pd2 . -179.9(7) no
C14 C13 N3 C17 . -1.0(10) no
C22 C13 N3 C17 . 178.0(7) no
C14 C13 N3 Pd2 . 179.1(6) no
C22 C13 N3 Pd2 . -1.8(9) no
C19 C18 N4 C22 . 1.0(10) no
C19 C18 N4 Pd2 . -174.0(5) no
C21 C22 N4 C18 . .0(10) no
C13 C22 N4 C18 . -178.4(7) no
C21 C22 N4 Pd2 . 175.5(5) no
C13 C22 N4 Pd2 . -2.5(8) no
C1 N1 Pd1 N2 . 175.8(7) no
C5 N1 Pd1 N2 . -4.0(5) no
C1 N1 Pd1 Cl1 . -7.8(6) no
C5 N1 Pd1 Cl1 . 172.4(5) no
C1 N1 Pd1 Cl2 . 155(2) no
C5 N1 Pd1 Cl2 . -25(3) no
C10 N2 Pd1 N1 . -179.4(7) no
C6 N2 Pd1 N1 . 4.9(5) no
C10 N2 Pd1 Cl1 . 140(2) no
C6 N2 Pd1 Cl1 . -36(2) no
C10 N2 Pd1 Cl2 . -0.8(7) no
C6 N2 Pd1 Cl2 . -176.5(5) no
Li1 Cl1 Pd1 N1 . -164.0(4) no
Li1 Cl1 Pd1 N2 . -124(2) no
Li1 Cl1 Pd1 Cl2 . 17.2(4) no
Li1 Cl2 Pd1 N1 . -18E1(10) no
Li1 Cl2 Pd1 N2 . 159.2(4) no
Li1 Cl2 Pd1 Cl1 . -17.2(4) no
C18 N4 Pd2 N3 . 176.7(7) no
C22 N4 Pd2 N3 . 1.2(5) no
C18 N4 Pd2 Cl3 . 153(2) no
C22 N4 Pd2 Cl3 . -23(3) no
C18 N4 Pd2 Cl4 . -4.2(6) no
C22 N4 Pd2 Cl4 . -179.7(5) no
C17 N3 Pd2 N4 . -179.5(7) no
C13 N3 Pd2 N4 . 0.4(5) no
C17 N3 Pd2 Cl3 . -1.3(7) no
C13 N3 Pd2 Cl3 . 178.5(5) no
C17 N3 Pd2 Cl4 . 167(3) no
C13 N3 Pd2 Cl4 . -14(3) no
Li1 Cl3 Pd2 N4 . -166(2) no
Li1 Cl3 Pd2 N3 . 170.1(4) no
Li1 Cl3 Pd2 Cl4 . -9.1(4) no
Li1 Cl4 Pd2 N4 . -172.7(4) no
Li1 Cl4 Pd2 N3 . -159(3) no
Li1 Cl4 Pd2 Cl3 . 9.1(4) no
